data_7012126
loop_
_publ_author_name
'Yang, Guang'
'Raptis, Raphael G.'

_publ_section_title
;
 Oxidation of gold(i) pyrazolates by aqua regia. X-Ray crystal
 structures of the first examples of trinuclear AuIII3 and AuIAuIII2
 pyrazolato complexes
;
_journal_issue 21
_journal_name_full 'Journal of the Chemical Society, Dalton Transactions'
_journal_page_first 3936
_journal_paper_doi 10.1039/b207600d
_journal_year 2002
_chemical_formula_sum 'C15 H21 Au3 Cl4 N6'
_chemical_formula_weight 1018.08
_chemical_name_systematic
; 
? 
;
_space_group_IT_number 2
_symmetry_cell_setting triclinic
_symmetry_space_group_name_Hall '-P 1'
_symmetry_space_group_name_H-M 'P -1'
_atom_sites_solution_hydrogens geom
_atom_sites_solution_primary direct
_atom_sites_solution_secondary difmap
_audit_creation_method SHELXL-97
_cell_angle_alpha 73.88(3)
_cell_angle_beta 86.39(3)
_cell_angle_gamma 85.21(3)
_cell_formula_units_Z 2
_cell_length_a 7.6249(15)
_cell_length_b 12.505(3)
_cell_length_c 13.495(3)
_cell_measurement_temperature 298(2)
_cell_volume 1230.8(5)
_computing_cell_refinement 'BRUKER SMART-NT V5.0'
_computing_data_collection 'BRUKER SMART-NT V5.0'
_computing_data_reduction 'BRUKER SAINT-NT V5/6.0'
_computing_molecular_graphics 'BRUKER SHELXTL-NT V5.1'
_computing_publication_material 'BRUKER SHELXTL-NT V5.1'
_computing_structure_refinement 'BRUKER SHELXTL-NT V5.1'
_computing_structure_solution 'BRUKER SHELXTL-NT V5.1'
_diffrn_ambient_temperature 298(2)
_diffrn_measured_fraction_theta_full 0.996
_diffrn_measured_fraction_theta_max 0.996
_diffrn_measurement_device_type 'Bruker AXS SMART CCD area detector'
_diffrn_measurement_method 'phi and omega scans'
_diffrn_radiation_monochromator graphite
_diffrn_radiation_source 'fine-focus sealed tube'
_diffrn_radiation_type MoK\a
_diffrn_radiation_wavelength 0.71073
_diffrn_reflns_av_R_equivalents 0.0458
_diffrn_reflns_av_sigmaI/netI 0.0506
_diffrn_reflns_limit_h_max 8
_diffrn_reflns_limit_h_min -8
_diffrn_reflns_limit_k_max 8
_diffrn_reflns_limit_k_min -13
_diffrn_reflns_limit_l_max 13
_diffrn_reflns_limit_l_min -14
_diffrn_reflns_number 6314
_diffrn_reflns_theta_full 23.31
_diffrn_reflns_theta_max 23.31
_diffrn_reflns_theta_min 1.57
_exptl_absorpt_coefficient_mu 18.283
_exptl_absorpt_correction_T_max 0.398
_exptl_absorpt_correction_T_min 0.173
_exptl_absorpt_correction_type semi-empirical
_exptl_crystal_colour orange
_exptl_crystal_density_diffrn 2.747
_exptl_crystal_density_method 'not measured'
_exptl_crystal_description priam
_exptl_crystal_F_000 916
_exptl_crystal_size_max 0.12
_exptl_crystal_size_mid 0.10
_exptl_crystal_size_min 0.08
_refine_diff_density_max 1.397
_refine_diff_density_min -1.159
_refine_diff_density_rms 0.209
_refine_ls_extinction_method none
_refine_ls_goodness_of_fit_ref 0.992
_refine_ls_hydrogen_treatment mixed
_refine_ls_matrix_type full
_refine_ls_number_parameters 259
_refine_ls_number_reflns 3544
_refine_ls_number_restraints 0
_refine_ls_restrained_S_all 0.992
_refine_ls_R_factor_all 0.0561
_refine_ls_R_factor_gt 0.0387
_refine_ls_shift/su_max 0.015
_refine_ls_shift/su_mean 0.000
_refine_ls_structure_factor_coef Fsqd
_refine_ls_weighting_details 'calc w=1/[\s^2^(Fo^2^)+(0.0714P)^2^+0.0000P] where P=(Fo^2^+2Fc^2^)/3'
_refine_ls_weighting_scheme calc
_refine_ls_wR_factor_gt 0.0993
_refine_ls_wR_factor_ref 0.1140
_reflns_number_gt 2670
_reflns_number_total 3544
_reflns_threshold_expression >2sigma(I)
_cod_data_source_file b207600d.txt
_cod_data_source_block Au(I)Au(III)2Cl4(dmpz)3
_cod_depositor_comments
;
The following automatic conversions were performed:
'_symmetry_cell_setting' value 'Triclinic' changed to 'triclinic'
according to '/home/saulius/struct/CIF-dictionaries/cif_core.dic'
dictionary named 'cif_core.dic' version 2.4.1 from 2010-06-29.

Automatic conversion script
Id: cif_fix_enum 1527 2010-12-29 10:47:43Z saulius 
;
_cod_original_cell_volume 1230.8(4)
_cod_original_sg_symbol_H-M P-1
_cod_database_code 7012126

loop_
_symmetry_equiv_pos_as_xyz
'x, y, z'
'-x, -y, -z'

loop_
_atom_site_label
_atom_site_type_symbol
_atom_site_fract_x
_atom_site_fract_y
_atom_site_fract_z
_atom_site_U_iso_or_equiv
_atom_site_adp_type
_atom_site_occupancy
_atom_site_symmetry_multiplicity
_atom_site_calc_flag
_atom_site_refinement_flags
_atom_site_disorder_assembly
_atom_site_disorder_group
Au1 Au 0.25294(7) 0.37188(5) 0.78587(4) 0.0589(2) Uani 1 1 d . . .
Au2 Au 0.24911(8) 0.10020(5) 0.91936(4) 0.0679(2) Uani 1 1 d . . .
Au3 Au 0.23206(8) 0.16768(5) 0.66044(4) 0.0643(2) Uani 1 1 d . . .
C1 C 0.258(3) 0.5180(14) 0.9685(14) 0.105(6) Uani 1 1 d . . .
H1A H 0.3767 0.5396 0.9661 0.158 Uiso 1 1 calc R . .
H1B H 0.1867 0.5496 1.0158 0.158 Uiso 1 1 calc R . .
H1C H 0.2115 0.5447 0.9009 0.158 Uiso 1 1 calc R . .
C2 C 0.258(2) 0.3906(16) 1.0046(12) 0.083(5) Uani 1 1 d . . .
C3 C 0.267(2) 0.3156(18) 1.1054(12) 0.091(5) Uani 1 1 d . . .
H3 H 0.2709 0.3350 1.1669 0.110 Uiso 1 1 calc R . .
C4 C 0.270(2) 0.2111(16) 1.0954(12) 0.087(5) Uani 1 1 d . . .
C5 C 0.270(3) 0.1017(15) 1.1744(12) 0.107(7) Uani 1 1 d . . .
H5A H 0.3649 0.0949 1.2197 0.160 Uiso 1 1 calc R . .
H5B H 0.2846 0.0428 1.1410 0.160 Uiso 1 1 calc R . .
H5C H 0.1600 0.0966 1.2137 0.160 Uiso 1 1 calc R . .
C6 C 0.237(2) -0.1836(15) 0.9937(13) 0.100(6) Uani 1 1 d . . .
H6A H 0.3567 -0.2050 1.0127 0.150 Uiso 1 1 calc R . .
H6B H 0.1703 -0.2486 1.0111 0.150 Uiso 1 1 calc R . .
H6C H 0.1867 -0.1318 1.0302 0.150 Uiso 1 1 calc R . .
C7 C 0.233(2) -0.1303(14) 0.8813(14) 0.082(5) Uani 1 1 d . . .
C8 C 0.216(3) -0.1739(18) 0.7973(18) 0.111(7) Uani 1 1 d . . .
H8 H 0.2078 -0.2485 0.8001 0.133 Uiso 1 1 calc R . .
C9 C 0.215(3) -0.0838(17) 0.7085(15) 0.102(6) Uani 1 1 d . . .
C10 C 0.199(4) -0.0807(19) 0.5981(15) 0.157(11) Uani 1 1 d . . .
H10A H 0.0775 -0.0687 0.5812 0.236 Uiso 1 1 calc R . .
H10B H 0.2464 -0.1504 0.5872 0.236 Uiso 1 1 calc R . .
H10C H 0.2637 -0.0211 0.5548 0.236 Uiso 1 1 calc R . .
C11 C 0.223(3) 0.3087(17) 0.4045(13) 0.116(7) Uani 1 1 d . . .
H11A H 0.2202 0.3574 0.3357 0.174 Uiso 1 1 calc R . .
H11B H 0.1178 0.2695 0.4203 0.174 Uiso 1 1 calc R . .
H11C H 0.3238 0.2560 0.4095 0.174 Uiso 1 1 calc R . .
C12 C 0.237(2) 0.3765(15) 0.4801(11) 0.077(5) Uani 1 1 d . . .
C13 C 0.243(2) 0.4880(15) 0.4646(12) 0.081(5) Uani 1 1 d . . .
H13 H 0.2410 0.5417 0.4011 0.097 Uiso 1 1 calc R . .
C14 C 0.2525(19) 0.5079(13) 0.5606(11) 0.072(5) Uani 1 1 d . . .
C15 C 0.269(2) 0.6154(13) 0.5890(13) 0.092(6) Uani 1 1 d . . .
H15A H 0.1655 0.6315 0.6278 0.139 Uiso 1 1 calc R . .
H15B H 0.2826 0.6753 0.5272 0.139 Uiso 1 1 calc R . .
H15C H 0.3706 0.6077 0.6299 0.139 Uiso 1 1 calc R . .
Cl1 Cl 0.5454(7) 0.3419(9) 0.7788(4) 0.220(5) Uani 1 1 d . . .
Cl2 Cl -0.0370(6) 0.4190(6) 0.7944(3) 0.131(2) Uani 1 1 d . . .
Cl3 Cl 0.5216(7) 0.1399(6) 0.6266(7) 0.192(4) Uani 1 1 d . . .
Cl4 Cl -0.0609(7) 0.1868(4) 0.6797(6) 0.153(3) Uani 1 1 d . . .
N1 N 0.2587(16) 0.2175(11) 0.9913(8) 0.069(3) Uani 1 1 d . . .
N2 N 0.2568(16) 0.3280(11) 0.9393(7) 0.068(3) Uani 1 1 d . . .
N3 N 0.2373(16) -0.0161(10) 0.8489(10) 0.076(4) Uani 1 1 d . . .
N4 N 0.2239(18) 0.0094(11) 0.7395(10) 0.080(4) Uani 1 1 d . . .
N5 N 0.2398(14) 0.3297(10) 0.5830(8) 0.061(3) Uani 1 1 d . . .
N6 N 0.2511(14) 0.4094(9) 0.6313(8) 0.055(3) Uani 1 1 d . . .

loop_
_atom_site_aniso_label
_atom_site_aniso_U_11
_atom_site_aniso_U_22
_atom_site_aniso_U_33
_atom_site_aniso_U_23
_atom_site_aniso_U_13
_atom_site_aniso_U_12
Au1 0.0570(4) 0.0643(4) 0.0442(3) 0.0052(2) -0.0069(2) -0.0060(3)
Au2 0.0678(4) 0.0673(4) 0.0553(3) 0.0067(3) -0.0074(3) -0.0050(3)
Au3 0.0631(4) 0.0670(4) 0.0547(3) -0.0015(3) -0.0096(2) -0.0046(3)
C1 0.148(19) 0.080(13) 0.096(13) -0.029(11) -0.007(12) -0.040(12)
C2 0.070(11) 0.113(14) 0.054(9) -0.001(9) 0.002(7) -0.006(10)
C3 0.098(14) 0.121(16) 0.048(8) -0.007(9) -0.007(8) -0.023(11)
C4 0.098(14) 0.091(13) 0.061(9) -0.002(9) -0.001(8) -0.005(10)
C5 0.124(16) 0.117(15) 0.054(9) 0.017(10) -0.004(9) -0.001(12)
C6 0.102(14) 0.080(12) 0.093(12) 0.021(10) -0.014(10) -0.013(10)
C7 0.060(10) 0.069(11) 0.095(12) 0.017(10) -0.017(8) -0.004(8)
C8 0.109(17) 0.088(14) 0.131(17) -0.022(14) -0.007(13) -0.007(12)
C9 0.124(17) 0.075(12) 0.098(14) -0.006(11) -0.035(11) 0.004(11)
C10 0.29(4) 0.117(18) 0.078(13) -0.036(13) -0.015(17) -0.03(2)
C11 0.17(2) 0.110(15) 0.063(10) -0.011(10) -0.020(11) 0.002(14)
C12 0.068(11) 0.094(13) 0.060(9) -0.002(9) -0.018(7) -0.001(9)
C13 0.069(11) 0.090(13) 0.066(10) 0.006(9) 0.003(8) -0.007(9)
C14 0.055(9) 0.075(11) 0.070(9) 0.004(9) 0.002(7) 0.011(8)
C15 0.111(15) 0.068(11) 0.081(11) 0.010(9) -0.012(9) -0.008(10)
Cl1 0.058(3) 0.464(14) 0.064(3) 0.044(5) -0.008(2) 0.008(5)
Cl2 0.071(3) 0.227(6) 0.068(2) -0.006(3) -0.004(2) 0.031(4)
Cl3 0.078(4) 0.153(5) 0.250(8) 0.086(6) 0.028(4) 0.023(4)
Cl4 0.063(3) 0.093(4) 0.256(8) 0.029(4) 0.002(4) -0.008(3)
N1 0.077(9) 0.083(9) 0.039(6) -0.003(6) -0.006(5) -0.013(7)
N2 0.075(9) 0.088(9) 0.028(5) 0.010(6) -0.012(5) -0.008(7)
N3 0.073(9) 0.067(8) 0.073(8) 0.008(6) -0.010(6) -0.010(6)
N4 0.089(10) 0.062(8) 0.079(9) -0.002(7) -0.009(7) 0.000(7)
N5 0.057(7) 0.057(7) 0.052(6) 0.018(6) -0.012(5) -0.010(5)
N6 0.059(7) 0.054(7) 0.043(6) 0.004(5) -0.007(5) -0.015(5)

loop_
_atom_type_symbol
_atom_type_description
_atom_type_scat_dispersion_real
_atom_type_scat_dispersion_imag
_atom_type_scat_source
C C 0.0033 0.0016 'International Tables Vol C Tables 4.2.6.8 and 6.1.1.4'
H H 0.0000 0.0000 'International Tables Vol C Tables 4.2.6.8 and 6.1.1.4'
N N 0.0061 0.0033 'International Tables Vol C Tables 4.2.6.8 and 6.1.1.4'
Cl Cl 0.1484 0.1585 'International Tables Vol C Tables 4.2.6.8 and 6.1.1.4'
Au Au -2.0133 8.8022 'International Tables Vol C Tables 4.2.6.8 and 6.1.1.4'

loop_
_geom_angle_atom_site_label_1
_geom_angle_atom_site_label_2
_geom_angle_atom_site_label_3
_geom_angle
_geom_angle_site_symmetry_1
_geom_angle_site_symmetry_3
_geom_angle_publ_flag
N2 Au1 N6 177.6(5) . . ?
N2 Au1 Cl1 89.2(4) . . ?
N6 Au1 Cl1 90.1(3) . . ?
N2 Au1 Cl2 90.2(4) . . ?
N6 Au1 Cl2 90.7(3) . . ?
Cl1 Au1 Cl2 174.3(4) . . ?
N2 Au1 Au2 60.0(4) . . ?
N6 Au1 Au2 117.6(3) . . ?
Cl1 Au1 Au2 85.7(3) . . ?
Cl2 Au1 Au2 98.89(18) . . ?
N3 Au2 N1 179.4(5) . . ?
N3 Au2 Au3 59.6(3) . . ?
N1 Au2 Au3 120.6(3) . . ?
N3 Au2 Au1 121.2(3) . . ?
N1 Au2 Au1 59.1(3) . . ?
Au3 Au2 Au1 61.57(3) . . ?
N4 Au3 N5 178.7(6) . . ?
N4 Au3 Cl4 88.9(4) . . ?
N5 Au3 Cl4 90.9(3) . . ?
N4 Au3 Cl3 90.0(4) . . ?
N5 Au3 Cl3 90.3(3) . . ?
Cl4 Au3 Cl3 173.5(4) . . ?
N4 Au3 Au2 61.3(4) . . ?
N5 Au3 Au2 117.5(4) . . ?
Cl4 Au3 Au2 88.0(2) . . ?
Cl3 Au3 Au2 97.0(2) . . ?
N2 C2 C3 106.5(17) . . ?
N2 C2 C1 122.7(13) . . ?
C3 C2 C1 130.7(19) . . ?
C4 C3 C2 107.5(17) . . ?
C3 C4 N1 108.6(14) . . ?
C3 C4 C5 130.8(16) . . ?
N1 C4 C5 120.4(18) . . ?
N3 C7 C8 110.8(15) . . ?
N3 C7 C6 117.1(18) . . ?
C8 C7 C6 132.0(18) . . ?
C9 C8 C7 106.9(19) . . ?
N4 C9 C8 107.1(18) . . ?
N4 C9 C10 122.6(17) . . ?
C8 C9 C10 130(2) . . ?
N5 C12 C13 106.8(16) . . ?
N5 C12 C11 122.3(16) . . ?
C13 C12 C11 130.8(15) . . ?
C12 C13 C14 107.8(14) . . ?
N6 C14 C13 107.1(15) . . ?
N6 C14 C15 122.2(14) . . ?
C13 C14 C15 130.6(14) . . ?
N2 N1 C4 106.5(13) . . ?
N2 N1 Au2 122.0(8) . . ?
C4 N1 Au2 131.5(12) . . ?
C2 N2 N1 110.8(10) . . ?
C2 N2 Au1 130.3(10) . . ?
N1 N2 Au1 118.9(10) . . ?
C7 N3 N4 103.5(14) . . ?
C7 N3 Au2 134.3(12) . . ?
N4 N3 Au2 122.1(9) . . ?
C9 N4 N3 111.6(13) . . ?
C9 N4 Au3 131.4(12) . . ?
N3 N4 Au3 116.9(11) . . ?
N6 N5 C12 109.6(12) . . ?
N6 N5 Au3 122.1(8) . . ?
C12 N5 Au3 128.3(13) . . ?
C14 N6 N5 108.6(11) . . ?
C14 N6 Au1 130.2(11) . . ?
N5 N6 Au1 121.2(7) . . ?

loop_
_geom_bond_atom_site_label_1
_geom_bond_atom_site_label_2
_geom_bond_distance
_geom_bond_site_symmetry_2
_geom_bond_publ_flag
Au1 N2 1.990(10) . ?
Au1 N6 2.008(10) . ?
Au1 Cl1 2.230(5) . ?
Au1 Cl2 2.244(4) . ?
Au1 Au2 3.3762(13) . ?
Au2 N3 1.956(15) . ?
Au2 N1 1.980(13) . ?
Au2 Au3 3.3675(11) . ?
Au3 N4 1.975(13) . ?
Au3 N5 2.010(11) . ?
Au3 Cl4 2.233(5) . ?
Au3 Cl3 2.244(5) . ?
C1 C2 1.53(2) . ?
C2 N2 1.33(2) . ?
C2 C3 1.42(2) . ?
C3 C4 1.35(3) . ?
C4 N1 1.39(2) . ?
C4 C5 1.48(2) . ?
C6 C7 1.48(2) . ?
C7 N3 1.38(2) . ?
C7 C8 1.40(3) . ?
C8 C9 1.40(3) . ?
C9 N4 1.35(2) . ?
C9 C10 1.49(3) . ?
C11 C12 1.51(3) . ?
C12 N5 1.349(17) . ?
C12 C13 1.35(2) . ?
C13 C14 1.39(2) . ?
C14 N6 1.332(17) . ?
C14 C15 1.51(2) . ?
N1 N2 1.364(16) . ?
N3 N4 1.430(18) . ?
N5 N6 1.344(16) . ?
